data_8105279
loop_
_publ_author_name
'Bloukh, Samir Haj'
'Edis, Zehra'

_publ_section_title
;
 Crystal structure and antimicrobial properties of
 (1,4,7,10-tetraoxacyclododecane-\k4
 O,O&#x2032;,O&#x2032;&#x2032;,O&#x2032;&#x2032;&#x2032;)cesium(I)
 pentaiodide, C16H32CsI5O8
;
_journal_issue 3
_journal_name_full 'Zeitschrift f\"ur Kristallographie - New Crystal Structures'
_journal_page_first 759
_journal_page_last 761
_journal_paper_doi 10.1515/ncrs-2020-0057
_journal_volume 235
_journal_year 2020
_chemical_formula_sum 'C16 H32 Cs I7 O8'
_chemical_formula_weight 1373.62
_chemical_melting_point 358.15
_chemical_name_systematic
;'Caesium(I)-Bis(1,4,7,10-tetraoxacyclo'
dodecane)-pentaiodide'
;
_space_group_crystal_system monoclinic
_space_group_IT_number 15
_space_group_name_Hall '-I 2ya'
_space_group_name_H-M_alt 'I 1 2/a 1'
_atom_sites_solution_hydrogens geom
_atom_sites_solution_primary direct
_atom_sites_solution_secondary difmap
_cell_angle_alpha 90
_cell_angle_beta 108.008(14)
_cell_angle_gamma 90
_cell_formula_units_Z 4
_cell_length_a 16.386(2)
_cell_length_b 11.7050(10)
_cell_length_c 19.005(3)
_cell_measurement_temperature 293(2)
_cell_volume 3466.6(8)
_computing_cell_refinement 'INTEGRATE (Stoe & Cie, 1996)'
_computing_data_collection 'EXPOSE (Stoe & Cie, 1996)'
_computing_data_reduction 'INTEGRATE (Stoe & Cie, 1996)'
_computing_molecular_graphics 'DIAMOND 4.0 (Brandenburg, 2015)'
_computing_publication_material 'SHELXL-2018/3 (Sheldrick, 2018)'
_computing_structure_refinement 'SHELXL-2018/3 (Sheldrick, 2018)'
_computing_structure_solution 'SHELXS-86 (Sheldrick, 1990)'
_diffrn_ambient_temperature 293(2)
_diffrn_measured_fraction_theta_full 0.937
_diffrn_measured_fraction_theta_max 0.937
_diffrn_measurement_device_type 'IPDS diffractometer'
_diffrn_measurement_method '\w scans'
_diffrn_radiation_type MoK\a
_diffrn_radiation_wavelength 0.71073
_diffrn_reflns_av_R_equivalents 0.0303
_diffrn_reflns_av_unetI/netI 0.0448
_diffrn_reflns_Laue_measured_fraction_full 0.937
_diffrn_reflns_Laue_measured_fraction_max 0.937
_diffrn_reflns_limit_h_max 18
_diffrn_reflns_limit_h_min -17
_diffrn_reflns_limit_k_max 13
_diffrn_reflns_limit_k_min 0
_diffrn_reflns_limit_l_max 22
_diffrn_reflns_limit_l_min -22
_diffrn_reflns_number 5684
_diffrn_reflns_point_group_measured_fraction_full 0.937
_diffrn_reflns_point_group_measured_fraction_max 0.937
_diffrn_reflns_theta_full 24.998
_diffrn_reflns_theta_max 24.998
_diffrn_reflns_theta_min 2.073
_diffrn_source 'fine-focus sealed tube'
_exptl_absorpt_coefficient_mu 7.333
_exptl_absorpt_correction_T_max 0.251
_exptl_absorpt_correction_T_min 1.82
_exptl_absorpt_correction_type numerical
_exptl_crystal_colour black
_exptl_crystal_density_diffrn 2.632
_exptl_crystal_description cuboid
_exptl_crystal_F_000 2472
_exptl_crystal_size_max 0.3
_exptl_crystal_size_mid 0.3
_exptl_crystal_size_min 0.1
_refine_diff_density_max 1.565
_refine_diff_density_min -1.542
_refine_diff_density_rms 0.212
_refine_ls_extinction_coef 0.00021(8)
_refine_ls_extinction_expression Fc^*^=kFc[1+0.001xFc^2^\l^3^/sin(2\q)]^-1/4^
_refine_ls_extinction_method 'SHELXL-2018/3 (Sheldrick 2018)'
_refine_ls_goodness_of_fit_ref 1.268
_refine_ls_hydrogen_treatment constr
_refine_ls_matrix_type full
_refine_ls_number_parameters 148
_refine_ls_number_reflns 2860
_refine_ls_number_restraints 0
_refine_ls_restrained_S_all 1.268
_refine_ls_R_factor_all 0.0491
_refine_ls_R_factor_gt 0.0437
_refine_ls_shift/su_max 0.001
_refine_ls_shift/su_mean 0.000
_refine_ls_structure_factor_coef Fsqd
_refine_ls_weighting_details 'w=1/[\s^2^(Fo^2^)+(0.0500P)^2^+3.0000P] where P=(Fo^2^+2Fc^2^)/3'
_refine_ls_weighting_scheme calc
_refine_ls_wR_factor_gt 0.1062
_refine_ls_wR_factor_ref 0.1085
_reflns_Friedel_coverage 0.000
_reflns_Friedel_fraction_full .
_reflns_Friedel_fraction_max .
_reflns_number_gt 2487
_reflns_number_total 2860
_reflns_threshold_expression 'I > 2\s(I)'
_cod_data_source_file suppl_ncrs-2020-0057_suppl.cif
_cod_data_source_block cs12k4i7
_cod_original_sg_symbol_H-M 'I 2/a'
_cod_database_code 8105279
_shelx_space_group_comment
;
The symmetry employed for this shelxl refinement is uniquely defined
by the following loop, which should always be used as a source of
symmetry information in preference to the above space-group names.
They are only intended as comments.
;

loop_
_space_group_symop_operation_xyz
'x, y, z'
'-x+1/2, y, -z'
'x+1/2, y+1/2, z+1/2'
'-x+1, y+1/2, -z+1/2'
'-x, -y, -z'
'x-1/2, -y, z'
'-x+1/2, -y+1/2, -z+1/2'
'x, -y+1/2, z+1/2'

loop_
_atom_site_label
_atom_site_type_symbol
_atom_site_fract_x
_atom_site_fract_y
_atom_site_fract_z
_atom_site_U_iso_or_equiv
_atom_site_adp_type
_atom_site_occupancy
_atom_site_site_symmetry_order
_atom_site_calc_flag
_atom_site_refinement_flags_posn
_atom_site_refinement_flags_adp
_atom_site_refinement_flags_occupancy
_atom_site_disorder_assembly
_atom_site_disorder_group
Cs Cs 0.250000 0.32510(5) 0.500000 0.0404(2) Uani 1 2 d S T P . .
I1 I 0.250000 0.70462(6) 0.500000 0.0437(2) Uani 1 2 d S T P . .
I2 I 0.24493(3) 0.70796(5) 0.34433(3) 0.0509(2) Uani 1 1 d . . . . .
I3 I 0.07725(4) 0.51639(5) 0.27633(3) 0.0516(2) Uani 1 1 d . . . . .
I4 I -0.06144(4) 0.37426(4) 0.22230(2) 0.0508(2) Uani 1 1 d . . . . .
O1 O 0.4132(4) 0.1738(6) 0.5618(3) 0.0622(16) Uani 1 1 d . . . . .
O2 O 0.4332(4) 0.3771(5) 0.4876(3) 0.0554(13) Uani 1 1 d . . . . .
O3 O 0.3138(4) 0.3016(5) 0.3545(3) 0.0559(15) Uani 1 1 d . . . . .
O4 O 0.2921(4) 0.0959(5) 0.4279(4) 0.0620(15) Uani 1 1 d . . . . .
C1 C 0.4931(7) 0.2045(10) 0.5599(5) 0.076(3) Uani 1 1 d . . . . .
H1A H 0.504180 0.171193 0.517043 0.092 Uiso 1 1 calc R U . . .
H1B H 0.536615 0.177647 0.604045 0.092 Uiso 1 1 calc R U . . .
C2 C 0.4951(6) 0.3297(9) 0.5560(5) 0.066(3) Uani 1 1 d . . . . .
H2A H 0.552593 0.353692 0.558440 0.079 Uiso 1 1 calc R U . . .
H2B H 0.482476 0.361265 0.598651 0.079 Uiso 1 1 calc R U . . .
C3 C 0.4593(6) 0.3638(9) 0.4255(4) 0.062(2) Uani 1 1 d . . . . .
H3A H 0.480532 0.286993 0.423253 0.074 Uiso 1 1 calc R U . . .
H3B H 0.504519 0.417736 0.426237 0.074 Uiso 1 1 calc R U . . .
C4 C 0.3826(6) 0.3858(7) 0.3617(4) 0.054(2) Uani 1 1 d . . . . .
H4A H 0.360721 0.461366 0.366748 0.065 Uiso 1 1 calc R U . . .
H4B H 0.398926 0.385145 0.316819 0.065 Uiso 1 1 calc R U . . .
C5 C 0.3286(6) 0.1971(7) 0.3276(4) 0.054(2) Uani 1 1 d . . . . .
H5A H 0.388029 0.174850 0.349861 0.065 Uiso 1 1 calc R U . . .
H5B H 0.316729 0.200859 0.274391 0.065 Uiso 1 1 calc R U . . .
C6 C 0.2711(6) 0.1133(8) 0.3465(4) 0.055(2) Uani 1 1 d . . . . .
H6A H 0.275470 0.040790 0.323199 0.066 Uiso 1 1 calc R U . . .
H6B H 0.212256 0.139616 0.326735 0.066 Uiso 1 1 calc R U . . .
C7 C 0.3660(6) 0.0329(8) 0.4599(5) 0.067(2) Uani 1 1 d . . . . .
H7A H 0.411653 0.058069 0.440996 0.080 Uiso 1 1 calc R U . . .
H7B H 0.355311 -0.047501 0.448353 0.080 Uiso 1 1 calc R U . . .
C8 C 0.3903(6) 0.0506(7) 0.5391(5) 0.065(3) Uani 1 1 d . . . . .
H8A H 0.439129 0.002333 0.562963 0.078 Uiso 1 1 calc R U . . .
H8B H 0.343159 0.027207 0.556632 0.078 Uiso 1 1 calc R U . . .

loop_
_atom_site_aniso_label
_atom_site_aniso_U_11
_atom_site_aniso_U_22
_atom_site_aniso_U_33
_atom_site_aniso_U_23
_atom_site_aniso_U_13
_atom_site_aniso_U_12
Cs 0.0343(4) 0.0397(4) 0.0547(4) 0.000 0.0249(3) 0.000
I1 0.0350(4) 0.0458(4) 0.0461(4) 0.000 0.0066(3) 0.000
I2 0.0394(3) 0.0721(4) 0.0388(3) -0.0017(2) 0.0083(2) 0.0012(2)
I3 0.0641(4) 0.0502(3) 0.0499(3) -0.0044(2) 0.0311(2) 0.0015(2)
I4 0.0665(4) 0.0492(3) 0.0402(3) 0.0014(2) 0.0217(2) 0.0020(2)
O1 0.044(4) 0.098(5) 0.047(3) 0.014(3) 0.018(2) 0.028(3)
O2 0.051(3) 0.057(3) 0.064(3) -0.013(3) 0.027(3) -0.008(3)
O3 0.054(4) 0.071(4) 0.037(3) -0.007(2) 0.006(2) 0.013(3)
O4 0.040(3) 0.058(3) 0.097(4) -0.007(3) 0.033(3) 0.001(3)
C1 0.057(7) 0.103(9) 0.057(5) 0.011(5) 0.001(4) 0.026(5)
C2 0.038(5) 0.097(7) 0.052(5) -0.022(5) -0.003(3) 0.006(4)
C3 0.055(6) 0.077(6) 0.058(5) -0.011(4) 0.025(4) -0.006(4)
C4 0.064(6) 0.049(4) 0.058(4) 0.013(4) 0.030(4) -0.008(4)
C5 0.055(5) 0.064(5) 0.043(4) -0.006(4) 0.016(3) -0.005(4)
C6 0.047(5) 0.067(5) 0.048(4) -0.019(4) 0.010(3) -0.006(4)
C7 0.059(6) 0.056(5) 0.095(7) 0.012(5) 0.038(5) 0.014(4)
C8 0.076(7) 0.057(5) 0.074(5) 0.036(4) 0.041(5) 0.041(5)

loop_
_atom_type_symbol
_atom_type_description
_atom_type_scat_dispersion_real
_atom_type_scat_dispersion_imag
_atom_type_scat_source
C C 0.0033 0.0016 'International Tables Vol C Tables 4.2.6.8 and 6.1.1.4'
H H 0.0000 0.0000 'International Tables Vol C Tables 4.2.6.8 and 6.1.1.4'
O O 0.0106 0.0060 'International Tables Vol C Tables 4.2.6.8 and 6.1.1.4'
I I -0.4742 1.8119 'International Tables Vol C Tables 4.2.6.8 and 6.1.1.4'
Cs Cs -0.3680 2.1192 'International Tables Vol C Tables 4.2.6.8 and 6.1.1.4'

loop_
_geom_angle_atom_site_label_1
_geom_angle_atom_site_label_2
_geom_angle_atom_site_label_3
_geom_angle
_geom_angle_site_symmetry_1
_geom_angle_site_symmetry_3
O1 Cs O1 110.8(3) 2_556 .
O1 Cs O2 144.05(15) 2_556 .
O1 Cs O2 53.86(17) . .
O1 Cs O2 53.86(17) 2_556 2_556
O1 Cs O2 144.05(15) . 2_556
O2 Cs O2 157.7(2) . 2_556
O1 Cs O4 53.76(16) 2_556 2_556
O1 Cs O4 68.54(17) . 2_556
O2 Cs O4 122.32(15) . 2_556
O2 Cs O4 77.97(14) 2_556 2_556
O1 Cs O4 68.54(17) 2_556 .
O1 Cs O4 53.76(16) . .
O2 Cs O4 77.97(14) . .
O2 Cs O4 122.32(15) 2_556 .
O4 Cs O4 65.2(2) 2_556 .
O1 Cs O3 95.45(15) 2_556 .
O1 Cs O3 78.98(14) . .
O2 Cs O3 52.26(14) . .
O2 Cs O3 130.15(14) 2_556 .
O4 Cs O3 117.61(16) 2_556 .
O4 Cs O3 52.69(15) . .
O1 Cs O3 78.98(14) 2_556 2_556
O1 Cs O3 95.45(15) . 2_556
O2 Cs O3 130.15(14) . 2_556
O2 Cs O3 52.26(14) 2_556 2_556
O4 Cs O3 52.69(15) 2_556 2_556
O4 Cs O3 117.61(16) . 2_556
O3 Cs O3 170.3(2) . 2_556
O1 Cs C2 144.8(2) 2_556 .
O1 Cs C2 36.7(2) . .
O2 Cs C2 21.97(18) . .
O2 Cs C2 157.22(17) 2_556 .
O4 Cs C2 103.9(2) 2_556 .
O4 Cs C2 77.45(18) . .
O3 Cs C2 69.65(17) . .
O3 Cs C2 110.49(17) 2_556 .
O1 Cs C2 36.7(2) 2_556 2_556
O1 Cs C2 144.8(2) . 2_556
O2 Cs C2 157.22(17) . 2_556
O2 Cs C2 21.97(18) 2_556 2_556
O4 Cs C2 77.45(18) 2_556 2_556
O4 Cs C2 103.9(2) . 2_556
O3 Cs C2 110.49(17) . 2_556
O3 Cs C2 69.65(17) 2_556 2_556
C2 Cs C2 178.4(3) . 2_556
O1 Cs C8 89.4(2) 2_556 .
O1 Cs C8 21.7(2) . .
O2 Cs C8 69.64(19) . .
O2 Cs C8 131.91(17) 2_556 .
O4 Cs C8 54.21(17) 2_556 .
O4 Cs C8 36.06(18) . .
O3 Cs C8 76.49(15) . .
O3 Cs C8 95.37(16) 2_556 .
C2 Cs C8 56.6(2) . .
C2 Cs C8 125.0(2) 2_556 .
O1 Cs C8 21.7(2) 2_556 2_556
O1 Cs C8 89.4(2) . 2_556
O2 Cs C8 131.91(17) . 2_556
O2 Cs C8 69.64(19) 2_556 2_556
O4 Cs C8 36.06(18) 2_556 2_556
O4 Cs C8 54.21(17) . 2_556
O3 Cs C8 95.37(16) . 2_556
O3 Cs C8 76.49(16) 2_556 2_556
C2 Cs C8 125.0(2) . 2_556
C2 Cs C8 56.6(2) 2_556 2_556
C8 Cs C8 68.5(3) . 2_556
I2 I1 I2 178.47(3) . 2_556
I2 I1 Cs 90.765(17) . .
I2 I1 Cs 90.764(17) 2_556 .
I1 I2 I3 98.00(2) . .
I1 I2 I4 97.27(2) . 4_455
I3 I2 I4 74.343(19) . 4_455
I1 I2 I2 165.10(3) . 7_565
I3 I2 I2 94.42(2) . 7_565
I4 I2 I2 78.16(2) 4_455 7_565
I4 I3 I2 176.93(2) . .
I4 I3 Cs 103.80(2) . .
I2 I3 Cs 78.006(18) . .
I3 I4 I2 176.46(2) . 4_445
C1 O1 C8 113.4(7) . .
C1 O1 Cs 123.8(6) . .
C8 O1 Cs 108.9(5) . .
C3 O2 C2 113.4(7) . .
C3 O2 Cs 126.6(5) . .
C2 O2 Cs 105.8(5) . .
C5 O3 C4 114.3(7) . .
C5 O3 Cs 122.0(5) . .
C4 O3 Cs 107.6(4) . .
C7 O4 C6 114.7(6) . .
C7 O4 Cs 122.4(5) . .
C6 O4 Cs 108.7(5) . .
O1 C1 C2 107.5(8) . .
C1 C2 O2 113.4(7) . .
C1 C2 Cs 87.8(6) . .
O2 C2 Cs 52.3(4) . .
O2 C3 C4 105.8(8) . .
O3 C4 C3 113.2(7) . .
O3 C5 C6 107.5(7) . .
C5 C6 O4 112.4(6) . .
O4 C7 C8 107.5(7) . .
C7 C8 O1 113.3(7) . .
C7 C8 Cs 87.9(5) . .
O1 C8 Cs 49.4(3) . .

loop_
_geom_bond_atom_site_label_1
_geom_bond_atom_site_label_2
_geom_bond_distance
_geom_bond_site_symmetry_2
Cs O1 3.119(6) 2_556
Cs O1 3.119(6) .
Cs O2 3.142(6) .
Cs O2 3.142(6) 2_556
Cs O4 3.183(6) 2_556
Cs O4 3.183(6) .
Cs O3 3.256(6) .
Cs O3 3.256(6) 2_556
Cs C2 3.824(9) .
Cs C2 3.824(9) 2_556
Cs C8 3.886(8) .
Cs C8 3.886(8) 2_556
I1 I2 2.9342(7) .
I1 I2 2.9342(7) 2_556
I2 I3 3.4716(9) .
I2 I4 3.4754(9) 4_455
I2 I2 3.7709(11) 7_565
I3 I4 2.7466(9) .
O1 C1 1.368(13) .
O1 C8 1.518(11) .
O2 C3 1.383(9) .
O2 C2 1.487(10) .
O3 C5 1.375(10) .
O3 C4 1.472(10) .
O4 C7 1.387(10) .
O4 C6 1.492(10) .
C1 C2 1.468(14) .
C3 C4 1.475(12) .
C5 C6 1.479(12) .
C7 C8 1.449(13) .

loop_
_geom_torsion_atom_site_label_1
_geom_torsion_atom_site_label_2
_geom_torsion_atom_site_label_3
_geom_torsion_atom_site_label_4
_geom_torsion
_geom_torsion_site_symmetry_1
_geom_torsion_site_symmetry_2
_geom_torsion_site_symmetry_3
_geom_torsion_site_symmetry_4
C8 O1 C1 C2 159.8(7) . . . .
Cs O1 C1 C2 24.2(10) . . . .
O1 C1 C2 O2 -63.0(10) . . . .
O1 C1 C2 Cs -16.1(6) . . . .
C3 O2 C2 C1 -75.7(10) . . . .
Cs O2 C2 C1 67.2(8) . . . .
C3 O2 C2 Cs -142.9(7) . . . .
C2 O2 C3 C4 165.1(7) . . . .
Cs O2 C3 C4 31.4(10) . . . .
C5 O3 C4 C3 -75.1(9) . . . .
Cs O3 C4 C3 63.8(8) . . . .
O2 C3 C4 O3 -64.4(9) . . . .
C4 O3 C5 C6 161.7(6) . . . .
Cs O3 C5 C6 29.3(8) . . . .
O3 C5 C6 O4 -65.3(9) . . . .
C7 O4 C6 C5 -73.7(9) . . . .
Cs O4 C6 C5 67.3(7) . . . .
C6 O4 C7 C8 164.3(7) . . . .
Cs O4 C7 C8 29.2(9) . . . .
O4 C7 C8 O1 -63.3(10) . . . .
O4 C7 C8 Cs -19.7(7) . . . .
C1 O1 C8 C7 -77.0(9) . . . .
Cs O1 C8 C7 65.1(7) . . . .
C1 O1 C8 Cs -142.1(7) . . . .
